data_7212593
loop_
_publ_author_name
'\<Salitro\<s, Ivan'
'Pavlik, J\'an'
'Bo\<ca, Roman'
'Fuhr, Olaf'
'Rajadurai, Chandrasekar'
'Ruben, Mario'

_publ_section_title
;
 Supramolecular lattice-solvent control of iron(ii) spin transition
 parameters
;
_journal_issue 8
_journal_name_full CrystEngComm
_journal_page_first 2361
_journal_paper_doi 10.1039/c002082f
_journal_volume 12
_journal_year 2010
_chemical_formula_sum 'C34 H30 B3 F12 Fe N13 O'
_chemical_formula_weight 952.99
_chemical_name_systematic
;
?
;
_space_group_IT_number 14
_symmetry_cell_setting monoclinic
_symmetry_Int_Tables_number 14
_symmetry_space_group_name_Hall '-P 2ybc'
_symmetry_space_group_name_H-M 'P 1 21/c 1'
_atom_sites_solution_hydrogens geom
_atom_sites_solution_primary direct
_atom_sites_solution_secondary difmap
_audit_creation_method SHELXL-97
_cell_angle_alpha 90.00
_cell_angle_beta 111.742(14)
_cell_angle_gamma 90.00
_cell_formula_units_Z 4
_cell_length_a 15.177(3)
_cell_length_b 17.0990(19)
_cell_length_c 16.797(3)
_cell_measurement_reflns_used 5632
_cell_measurement_temperature 180(2)
_cell_measurement_theta_max 26.12
_cell_measurement_theta_min 1.29
_cell_volume 4048.9(12)
_computing_cell_refinement 'STOE X-AREA'
_computing_data_collection 'STOE X-AREA'
_computing_data_reduction 'STOE X-RED'
_computing_structure_refinement 'SHELXL-97 (Sheldrick, 1997)'
_computing_structure_solution 'SHELXS-97 (Sheldrick, 1990)'
_diffrn_ambient_temperature 180(2)
_diffrn_detector 'image plate ( 34 cm diameter )'
_diffrn_detector_area_resol_mean 6.67
_diffrn_detector_type STOE
_diffrn_measured_fraction_theta_full 0.992
_diffrn_measured_fraction_theta_max 0.992
_diffrn_measurement_details ' 180 frames, detector distance = 130 mm'
_diffrn_measurement_device '2-circle goniometer'
_diffrn_measurement_device_type 'STOE IPDS 2'
_diffrn_measurement_method 'rotation method'
_diffrn_radiation_collimation '0.5 mm, multiple pinhole'
_diffrn_radiation_monochromator graphite
_diffrn_radiation_polarisn_norm 0
_diffrn_radiation_source 'fine-focus sealed tube'
_diffrn_radiation_type MoK\a
_diffrn_radiation_wavelength 0.71073
_diffrn_reflns_av_R_equivalents 0.0348
_diffrn_reflns_av_sigmaI/netI 0.0256
_diffrn_reflns_limit_h_max 18
_diffrn_reflns_limit_h_min -18
_diffrn_reflns_limit_k_max 20
_diffrn_reflns_limit_k_min -20
_diffrn_reflns_limit_l_max 19
_diffrn_reflns_limit_l_min -20
_diffrn_reflns_number 27402
_diffrn_reflns_theta_full 25.63
_diffrn_reflns_theta_max 25.63
_diffrn_reflns_theta_min 1.44
_diffrn_source_current 40
_diffrn_source_power 2.00
_diffrn_source_voltage 50
_exptl_absorpt_coefficient_mu 0.477
_exptl_absorpt_correction_T_max 0.9181
_exptl_absorpt_correction_T_min 0.7436
_exptl_absorpt_correction_type integration
_exptl_crystal_colour red
_exptl_crystal_density_diffrn 1.563
_exptl_crystal_density_method 'not measured'
_exptl_crystal_description block
_exptl_crystal_F_000 1928
_exptl_crystal_size_max 0.48
_exptl_crystal_size_mid 0.22
_exptl_crystal_size_min 0.17
_refine_diff_density_max 1.425
_refine_diff_density_min -0.779
_refine_diff_density_rms 0.081
_refine_ls_extinction_coef 0.0024(10)
_refine_ls_extinction_expression Fc^*^=kFc[1+0.001xFc^2^\l^3^/sin(2\q)]^-1/4^
_refine_ls_extinction_method SHELXL
_refine_ls_goodness_of_fit_ref 1.046
_refine_ls_hydrogen_treatment mixed
_refine_ls_matrix_type full
_refine_ls_number_parameters 578
_refine_ls_number_reflns 7596
_refine_ls_number_restraints 7
_refine_ls_restrained_S_all 1.047
_refine_ls_R_factor_all 0.0820
_refine_ls_R_factor_gt 0.0739
_refine_ls_shift/su_max 0.035
_refine_ls_shift/su_mean 0.000
_refine_ls_structure_factor_coef Fsqd
_refine_ls_weighting_details 'calc w=1/[\s^2^(Fo^2^)+(0.1233P)^2^+6.2026P] where P=(Fo^2^+2Fc^2^)/3'
_refine_ls_weighting_scheme calc
_refine_ls_wR_factor_gt 0.2034
_refine_ls_wR_factor_ref 0.2111
_reflns_number_gt 6538
_reflns_number_total 7596
_reflns_threshold_expression >2sigma(I)
_cod_data_source_file c002082f.txt
_cod_data_source_block c:\alle\iso34\abscorr\iso34a
_cod_original_cell_volume 4048.9(11)
_cod_original_sg_symbol_H-M P2(1)/c
_cod_database_code 7212593

loop_
_symmetry_equiv_pos_as_xyz
'x, y, z'
'-x, y+1/2, -z+1/2'
'-x, -y, -z'
'x, -y-1/2, z-1/2'

loop_
_atom_site_label
_atom_site_type_symbol
_atom_site_fract_x
_atom_site_fract_y
_atom_site_fract_z
_atom_site_U_iso_or_equiv
_atom_site_adp_type
_atom_site_occupancy
_atom_site_symmetry_multiplicity
_atom_site_calc_flag
_atom_site_refinement_flags
_atom_site_disorder_assembly
_atom_site_disorder_group
Fe1 Fe 0.71992(3) 0.26851(3) 0.51817(3) 0.0359(2) Uani 1 1 d . . .
N1 N 0.5992(2) 0.30685(18) 0.4323(2) 0.0404(7) Uani 1 1 d . . .
N2 N 0.6021(2) 0.3852(2) 0.4154(2) 0.0477(8) Uani 1 1 d . . .
N3 N 0.7484(2) 0.37601(18) 0.51710(19) 0.0393(7) Uani 1 1 d . . .
N4 N 0.8908(2) 0.34236(19) 0.61497(19) 0.0401(7) Uani 1 1 d . . .
N5 N 0.8493(2) 0.26960(18) 0.6065(2) 0.0394(7) Uani 1 1 d . . .
N6 N 0.8262(3) 0.7101(2) 0.3895(2) 0.0492(8) Uani 1 1 d D . .
H6N H 0.801(3) 0.733(3) 0.334(2) 0.059 Uiso 1 1 d D . .
N7 N 0.6607(2) 0.25602(17) 0.60446(19) 0.0372(6) Uani 1 1 d . . .
N8 N 0.6432(2) 0.17870(17) 0.61728(18) 0.0355(6) Uani 1 1 d . . .
N9 N 0.7003(2) 0.15895(18) 0.51305(18) 0.0363(6) Uani 1 1 d . . .
N10 N 0.7641(2) 0.1634(2) 0.41178(19) 0.0419(7) Uani 1 1 d . . .
N11 N 0.7703(2) 0.24182(19) 0.4299(2) 0.0414(7) Uani 1 1 d . . .
N12 N 0.6872(3) -0.2075(2) 0.5827(3) 0.0602(10) Uani 1 1 d . . .
C1 C 0.5114(3) 0.2837(2) 0.3843(3) 0.0450(9) Uani 1 1 d . . .
H1A H 0.4881 0.2319 0.3826 0.054 Uiso 1 1 calc R . .
C2 C 0.4587(3) 0.3467(3) 0.3369(3) 0.0585(12) Uani 1 1 d . . .
H2A H 0.3945 0.3455 0.2982 0.070 Uiso 1 1 calc R . .
C3 C 0.5171(3) 0.4100(3) 0.3570(3) 0.0611(13) Uani 1 1 d . . .
H3A H 0.5018 0.4614 0.3348 0.073 Uiso 1 1 calc R . .
C4 C 0.6878(3) 0.4244(2) 0.4602(2) 0.0427(8) Uani 1 1 d . . .
C5 C 0.7099(3) 0.4998(2) 0.4472(3) 0.0449(9) Uani 1 1 d . . .
H5A H 0.6651 0.5329 0.4068 0.054 Uiso 1 1 calc R . .
C6 C 0.8016(3) 0.5258(2) 0.4959(2) 0.0405(8) Uani 1 1 d . . .
C7 C 0.8667(3) 0.4759(2) 0.5550(2) 0.0406(8) Uani 1 1 d . . .
H7A H 0.9294 0.4927 0.5880 0.049 Uiso 1 1 calc R . .
C8 C 0.8363(2) 0.4021(2) 0.5632(2) 0.0382(8) Uani 1 1 d . . .
C9 C 0.9803(3) 0.3404(3) 0.6750(2) 0.0451(9) Uani 1 1 d . . .
H9A H 1.0231 0.3832 0.6927 0.054 Uiso 1 1 calc R . .
C10 C 0.9973(3) 0.2663(3) 0.7048(3) 0.0476(9) Uani 1 1 d . . .
H10A H 1.0540 0.2469 0.7472 0.057 Uiso 1 1 calc R . .
C11 C 0.9143(3) 0.2236(2) 0.6605(2) 0.0425(8) Uani 1 1 d . . .
H11A H 0.9061 0.1695 0.6682 0.051 Uiso 1 1 calc R . .
C12 C 0.8321(3) 0.6057(2) 0.4829(3) 0.0413(8) Uani 1 1 d . . .
C13 C 0.7981(3) 0.6381(2) 0.4023(3) 0.0428(8) Uani 1 1 d . . .
H13A H 0.7549 0.6096 0.3555 0.051 Uiso 1 1 calc R . .
C14 C 0.8874(3) 0.7524(3) 0.4532(4) 0.0582(11) Uani 1 1 d . . .
H14A H 0.9066 0.8027 0.4419 0.070 Uiso 1 1 calc R . .
C15 C 0.9223(3) 0.7227(3) 0.5345(3) 0.0613(12) Uani 1 1 d . . .
H15A H 0.9649 0.7527 0.5802 0.074 Uiso 1 1 calc R . .
C16 C 0.8952(3) 0.6491(3) 0.5500(3) 0.0516(10) Uani 1 1 d . . .
H16A H 0.9196 0.6280 0.6064 0.062 Uiso 1 1 calc R . .
C17 C 0.6317(3) 0.2958(2) 0.6580(2) 0.0417(8) Uani 1 1 d . . .
H17A H 0.6345 0.3511 0.6637 0.050 Uiso 1 1 calc R . .
C18 C 0.5965(3) 0.2457(2) 0.7049(3) 0.0448(9) Uani 1 1 d . . .
H18A H 0.5715 0.2603 0.7469 0.054 Uiso 1 1 calc R . .
C19 C 0.6054(3) 0.1720(2) 0.6784(2) 0.0403(8) Uani 1 1 d . . .
H19A H 0.5883 0.1248 0.6988 0.048 Uiso 1 1 calc R . .
C20 C 0.6646(2) 0.1234(2) 0.5651(2) 0.0354(7) Uani 1 1 d . . .
C21 C 0.6522(3) 0.0436(2) 0.5654(2) 0.0393(8) Uani 1 1 d . . .
H21A H 0.6270 0.0195 0.6034 0.047 Uiso 1 1 calc R . .
C22 C 0.6784(3) -0.0006(2) 0.5076(2) 0.0396(8) Uani 1 1 d . . .
C23 C 0.7163(3) 0.0366(2) 0.4532(2) 0.0402(8) Uani 1 1 d . . .
H23A H 0.7349 0.0075 0.4138 0.048 Uiso 1 1 calc R . .
C24 C 0.7257(2) 0.1157(2) 0.4586(2) 0.0378(8) Uani 1 1 d . . .
C25 C 0.8027(3) 0.1459(3) 0.3524(2) 0.0492(9) Uani 1 1 d . . .
H25A H 0.8074 0.0956 0.3303 0.059 Uiso 1 1 calc R . .
C26 C 0.8330(3) 0.2151(3) 0.3311(3) 0.0547(11) Uani 1 1 d . . .
H26A H 0.8627 0.2225 0.2909 0.066 Uiso 1 1 calc R . .
C27 C 0.8119(3) 0.2731(3) 0.3802(3) 0.0481(9) Uani 1 1 d . . .
H27A H 0.8254 0.3272 0.3783 0.058 Uiso 1 1 calc R . .
C28 C 0.6694(3) -0.0870(2) 0.5051(3) 0.0439(9) Uani 1 1 d . . .
C29 C 0.6908(3) -0.1292(2) 0.5805(3) 0.0509(10) Uani 1 1 d . . .
H29A H 0.7088 -0.1013 0.6330 0.061 Uiso 1 1 calc R . .
C30 C 0.6597(4) -0.2461(3) 0.5080(4) 0.0629(13) Uani 1 1 d . . .
H30A H 0.6557 -0.3015 0.5090 0.075 Uiso 1 1 calc R . .
C31 C 0.6370(3) -0.2097(3) 0.4309(4) 0.0634(13) Uani 1 1 d . . .
H31A H 0.6176 -0.2394 0.3794 0.076 Uiso 1 1 calc R . .
C32 C 0.6427(3) -0.1284(3) 0.4284(3) 0.0538(10) Uani 1 1 d . . .
H32A H 0.6288 -0.1018 0.3754 0.065 Uiso 1 1 calc R . .
B1 B 0.7694(5) 0.5219(3) 0.7097(4) 0.0669(15) Uani 1 1 d . . .
F1 F 0.6902(3) 0.4877(3) 0.6507(3) 0.1239(15) Uani 1 1 d . A .
F2A F 0.8268(5) 0.4600(4) 0.7198(5) 0.0674(19) Uiso 0.50 1 d P A 1
F3A F 0.7388(5) 0.5403(4) 0.7729(4) 0.0600(15) Uiso 0.50 1 d P A 1
F4A F 0.8134(5) 0.5880(4) 0.6860(4) 0.0675(16) Uiso 0.50 1 d P A 1
F2B F 0.8557(5) 0.4743(4) 0.7390(4) 0.0624(17) Uiso 0.50 1 d P A 2
F3B F 0.7738(6) 0.5493(4) 0.7940(5) 0.076(2) Uiso 0.50 1 d P A 2
F4B F 0.7719(4) 0.5851(3) 0.6613(4) 0.0569(13) Uiso 0.50 1 d P A 2
B2 B 0.8636(4) 0.4645(3) 0.2889(3) 0.0561(12) Uani 1 1 d D . .
F5 F 0.8432(2) 0.53998(17) 0.2592(2) 0.0758(8) Uani 1 1 d . B .
F6A F 0.8993(4) 0.4576(4) 0.3764(4) 0.0752(15) Uiso 0.70 1 d P B 1
F7A F 0.9497(4) 0.4427(3) 0.2725(3) 0.0814(12) Uiso 0.70 1 d P B 1
F8A F 0.8013(4) 0.4089(3) 0.2492(3) 0.0853(13) Uiso 0.70 1 d P B 1
F6B F 0.9125(14) 0.4838(12) 0.3692(12) 0.118(7) Uiso 0.30 1 d PD B 2
F7B F 0.8640(11) 0.4215(9) 0.2284(9) 0.106(4) Uiso 0.30 1 d P B 2
F8B F 0.7646(6) 0.4458(5) 0.2888(6) 0.059(2) Uiso 0.30 1 d PD B 2
B3 B 0.4627(4) 0.0847(3) 0.2803(4) 0.0642(15) Uani 1 1 d D . .
F9A F 0.4099(5) 0.0164(3) 0.2658(4) 0.0645(14) Uiso 0.50 1 d P C 1
F10A F 0.4910(4) 0.0968(3) 0.3740(3) 0.0582(12) Uiso 0.50 1 d P C 1
F11A F 0.5441(5) 0.0793(4) 0.2663(5) 0.0848(18) Uiso 0.50 1 d P C 1
F12A F 0.4033(6) 0.1422(5) 0.2384(6) 0.094(2) Uiso 0.50 1 d P C 1
F9B F 0.4626(6) 0.0061(5) 0.2961(5) 0.089(2) Uiso 0.50 1 d PD C 2
F10B F 0.5441(5) 0.1215(4) 0.3256(5) 0.0905(19) Uiso 0.50 1 d P C 2
F11B F 0.4668(5) 0.0928(4) 0.1912(4) 0.0826(17) Uiso 0.50 1 d PD C 2
F12B F 0.3847(6) 0.1360(5) 0.2672(5) 0.087(2) Uiso 0.50 1 d P C 2
N13 N 0.9782(4) 0.0926(3) 0.5493(4) 0.0818(14) Uani 1 1 d . . .
C33 C 0.9675(4) 0.0352(3) 0.5774(3) 0.0627(12) Uani 1 1 d . . .
C34 C 0.9509(4) -0.0395(3) 0.6107(4) 0.0724(14) Uani 1 1 d . . .
H34A H 0.8868 -0.0402 0.6117 0.109 Uiso 1 1 calc R . .
H34B H 0.9974 -0.0468 0.6690 0.109 Uiso 1 1 calc R . .
H34C H 0.9573 -0.0818 0.5738 0.109 Uiso 1 1 calc R . .
O1 O 0.7664(3) 0.77501(19) 0.2397(2) 0.0663(9) Uani 1 1 d D . .
H1O H 0.742(4) 0.750(3) 0.187(2) 0.080 Uiso 1 1 d D . .
H2O H 0.778(4) 0.8292(18) 0.237(4) 0.080 Uiso 1 1 d D . .

loop_
_atom_site_aniso_label
_atom_site_aniso_U_11
_atom_site_aniso_U_22
_atom_site_aniso_U_33
_atom_site_aniso_U_23
_atom_site_aniso_U_13
_atom_site_aniso_U_12
Fe1 0.0351(3) 0.0333(3) 0.0373(3) 0.00119(19) 0.0111(2) -0.0024(2)
N1 0.0397(16) 0.0361(16) 0.0433(16) 0.0011(13) 0.0131(13) -0.0078(13)
N2 0.0353(16) 0.0398(17) 0.0554(19) 0.0113(15) 0.0019(14) -0.0083(13)
N3 0.0346(15) 0.0376(16) 0.0412(16) 0.0011(12) 0.0087(12) -0.0027(12)
N4 0.0340(15) 0.0397(17) 0.0414(16) -0.0005(13) 0.0078(12) 0.0000(13)
N5 0.0412(16) 0.0361(16) 0.0415(16) 0.0006(12) 0.0159(13) 0.0020(13)
N6 0.0496(19) 0.0375(18) 0.066(2) 0.0042(16) 0.0276(17) -0.0011(15)
N7 0.0391(16) 0.0297(15) 0.0401(16) -0.0009(12) 0.0116(13) 0.0004(12)
N8 0.0371(15) 0.0320(15) 0.0385(15) -0.0007(12) 0.0152(12) -0.0001(12)
N9 0.0361(15) 0.0369(16) 0.0358(15) -0.0015(12) 0.0130(12) 0.0000(12)
N10 0.0410(16) 0.0479(19) 0.0386(16) 0.0003(13) 0.0169(13) -0.0012(14)
N11 0.0393(16) 0.0438(18) 0.0386(16) 0.0033(13) 0.0117(13) -0.0044(13)
N12 0.066(2) 0.0364(19) 0.089(3) -0.0024(18) 0.042(2) -0.0041(17)
C1 0.0386(19) 0.047(2) 0.046(2) -0.0014(16) 0.0125(16) -0.0118(16)
C2 0.039(2) 0.062(3) 0.059(3) 0.013(2) 0.0004(18) -0.0124(19)
C3 0.036(2) 0.054(3) 0.073(3) 0.022(2) -0.0037(19) -0.0075(18)
C4 0.0339(18) 0.038(2) 0.046(2) 0.0051(16) 0.0038(15) -0.0044(15)
C5 0.0362(19) 0.039(2) 0.052(2) 0.0064(16) 0.0064(16) -0.0040(15)
C6 0.0383(18) 0.0363(19) 0.0453(19) -0.0021(15) 0.0135(15) -0.0047(15)
C7 0.0334(17) 0.0379(19) 0.046(2) -0.0053(15) 0.0090(15) -0.0047(15)
C8 0.0322(17) 0.0384(19) 0.0399(18) 0.0003(14) 0.0088(14) 0.0002(14)
C9 0.0330(18) 0.054(2) 0.043(2) -0.0024(17) 0.0078(15) 0.0006(16)
C10 0.040(2) 0.057(2) 0.043(2) 0.0042(17) 0.0126(16) 0.0116(18)
C11 0.046(2) 0.044(2) 0.0389(19) 0.0037(15) 0.0175(16) 0.0108(16)
C12 0.0375(18) 0.0335(19) 0.053(2) -0.0040(16) 0.0170(16) -0.0031(15)
C13 0.0378(18) 0.0341(19) 0.058(2) -0.0003(16) 0.0188(17) -0.0031(15)
C14 0.055(3) 0.036(2) 0.089(3) -0.006(2) 0.034(2) -0.0099(19)
C15 0.054(3) 0.044(2) 0.078(3) -0.012(2) 0.015(2) -0.014(2)
C16 0.043(2) 0.045(2) 0.059(2) -0.0059(18) 0.0093(18) -0.0076(17)
C17 0.0383(18) 0.0390(19) 0.0432(19) -0.0056(15) 0.0097(15) 0.0049(15)
C18 0.042(2) 0.051(2) 0.043(2) -0.0060(17) 0.0185(16) 0.0042(17)
C19 0.0379(18) 0.043(2) 0.0426(19) 0.0001(15) 0.0181(15) 0.0000(15)
C20 0.0339(17) 0.0354(18) 0.0365(17) -0.0007(14) 0.0124(14) 0.0009(14)
C21 0.0400(18) 0.0346(19) 0.0451(19) -0.0013(15) 0.0178(16) -0.0017(15)
C22 0.0355(18) 0.0375(19) 0.0433(19) -0.0055(15) 0.0117(15) -0.0014(14)
C23 0.0383(18) 0.043(2) 0.0393(18) -0.0068(15) 0.0138(15) 0.0005(15)
C24 0.0351(17) 0.044(2) 0.0349(17) -0.0016(14) 0.0133(14) -0.0005(15)
C25 0.046(2) 0.066(3) 0.0389(19) -0.0028(18) 0.0189(17) 0.0005(19)
C26 0.045(2) 0.079(3) 0.041(2) 0.008(2) 0.0163(18) -0.003(2)
C27 0.041(2) 0.059(3) 0.043(2) 0.0092(17) 0.0139(16) -0.0050(18)
C28 0.0360(18) 0.036(2) 0.059(2) -0.0086(17) 0.0171(17) -0.0027(15)
C29 0.055(2) 0.037(2) 0.068(3) -0.0091(18) 0.030(2) -0.0054(18)
C30 0.060(3) 0.038(2) 0.100(4) -0.020(2) 0.041(3) -0.008(2)
C31 0.048(2) 0.051(3) 0.085(3) -0.030(3) 0.016(2) -0.006(2)
C32 0.046(2) 0.048(2) 0.060(3) -0.0156(19) 0.0119(19) 0.0012(18)
B1 0.101(5) 0.038(3) 0.074(4) 0.001(2) 0.047(3) 0.008(3)
F1 0.118(3) 0.105(3) 0.140(4) -0.018(3) 0.037(3) -0.006(3)
B2 0.070(3) 0.050(3) 0.046(2) -0.009(2) 0.018(2) -0.022(2)
F5 0.0756(19) 0.0566(17) 0.097(2) 0.0057(15) 0.0341(17) -0.0007(14)
B3 0.065(3) 0.042(3) 0.095(4) -0.020(3) 0.041(3) -0.017(2)
N13 0.107(4) 0.059(3) 0.097(4) -0.016(2) 0.058(3) -0.014(3)
C33 0.071(3) 0.058(3) 0.071(3) -0.014(2) 0.040(3) -0.006(2)
C34 0.082(4) 0.070(3) 0.078(3) 0.005(3) 0.045(3) -0.001(3)
O1 0.063(2) 0.0417(17) 0.080(2) 0.0158(15) 0.0092(18) -0.0021(15)

loop_
_atom_type_symbol
_atom_type_description
_atom_type_scat_dispersion_real
_atom_type_scat_dispersion_imag
_atom_type_scat_source
C C 0.0033 0.0016 'International Tables Vol C Tables 4.2.6.8 and 6.1.1.4'
H H 0.0000 0.0000 'International Tables Vol C Tables 4.2.6.8 and 6.1.1.4'
B B 0.0013 0.0007 'International Tables Vol C Tables 4.2.6.8 and 6.1.1.4'
N N 0.0061 0.0033 'International Tables Vol C Tables 4.2.6.8 and 6.1.1.4'
O O 0.0106 0.0060 'International Tables Vol C Tables 4.2.6.8 and 6.1.1.4'
F F 0.0171 0.0103 'International Tables Vol C Tables 4.2.6.8 and 6.1.1.4'
Fe Fe 0.3463 0.8444 'International Tables Vol C Tables 4.2.6.8 and 6.1.1.4'

loop_
_exptl_crystal_face_index_h
_exptl_crystal_face_index_k
_exptl_crystal_face_index_l
_exptl_crystal_face_perp_dist
-1 1 0 0.0920
1 -1 0 0.0870
-1 0 2 0.3230
1 0 -1 0.2300
1 1 0 0.0830
-1 -1 0 0.1400

loop_
_geom_angle_atom_site_label_1
_geom_angle_atom_site_label_2
_geom_angle_atom_site_label_3
_geom_angle
N3 Fe1 N9 173.92(13)
N3 Fe1 N11 93.71(14)
N9 Fe1 N11 80.45(13)
N3 Fe1 N5 80.25(13)
N9 Fe1 N5 98.02(13)
N11 Fe1 N5 90.68(13)
N3 Fe1 N1 79.85(13)
N9 Fe1 N1 101.96(13)
N11 Fe1 N1 92.38(13)
N5 Fe1 N1 160.02(13)
N3 Fe1 N7 106.21(13)
N9 Fe1 N7 79.64(12)
N11 Fe1 N7 160.08(14)
N5 Fe1 N7 92.66(13)
N1 Fe1 N7 91.16(13)
C1 N1 N2 105.4(3)
C1 N1 Fe1 142.1(3)
N2 N1 Fe1 112.5(2)
C3 N2 N1 110.9(3)
C3 N2 C4 132.5(3)
N1 N2 C4 116.6(3)
C4 N3 C8 118.6(3)
C4 N3 Fe1 120.6(3)
C8 N3 Fe1 119.8(3)
C9 N4 N5 110.3(3)
C9 N4 C8 132.7(3)
N5 N4 C8 116.9(3)
C11 N5 N4 105.6(3)
C11 N5 Fe1 142.3(3)
N4 N5 Fe1 112.1(2)
C14 N6 C13 122.2(4)
C17 N7 N8 104.8(3)
C17 N7 Fe1 142.7(3)
N8 N7 Fe1 112.5(2)
C19 N8 N7 111.1(3)
C19 N8 C20 132.5(3)
N7 N8 C20 116.4(3)
C20 N9 C24 119.0(3)
C20 N9 Fe1 121.1(2)
C24 N9 Fe1 119.8(2)
C25 N10 N11 111.4(3)
C25 N10 C24 131.6(4)
N11 N10 C24 116.9(3)
C27 N11 N10 105.3(3)
C27 N11 Fe1 142.2(3)
N10 N11 Fe1 112.5(2)
C29 N12 C30 117.9(5)
N1 C1 C2 110.3(4)
C3 C2 C1 106.7(4)
C2 C3 N2 106.7(4)
N3 C4 C5 123.4(3)
N3 C4 N2 110.0(3)
C5 C4 N2 126.5(3)
C4 C5 C6 117.1(4)
C5 C6 C7 120.5(3)
C5 C6 C12 120.2(3)
C7 C6 C12 119.2(3)
C8 C7 C6 117.2(3)
N3 C8 C7 123.2(3)
N3 C8 N4 110.4(3)
C7 C8 N4 126.4(3)
C10 C9 N4 107.4(4)
C9 C10 C11 106.2(3)
N5 C11 C10 110.4(4)
C13 C12 C16 118.5(4)
C13 C12 C6 119.5(3)
C16 C12 C6 122.0(4)
N6 C13 C12 120.1(4)
N6 C14 C15 119.7(4)
C14 C15 C16 119.7(4)
C15 C16 C12 119.8(4)
N7 C17 C18 111.1(3)
C19 C18 C17 106.1(3)
N8 C19 C18 106.9(3)
N9 C20 C21 122.9(3)
N9 C20 N8 110.2(3)
C21 C20 N8 126.8(3)
C20 C21 C22 117.2(3)
C21 C22 C23 119.9(3)
C21 C22 C28 120.7(3)
C23 C22 C28 119.3(3)
C24 C23 C22 117.8(3)
N9 C24 C23 123.1(3)
N9 C24 N10 110.3(3)
C23 C24 N10 126.6(3)
N10 C25 C26 106.2(4)
C25 C26 C27 106.7(4)
N11 C27 C26 110.5(4)
C29 C28 C32 118.0(4)
C29 C28 C22 120.3(4)
C32 C28 C22 121.6(4)
N12 C29 C28 123.2(4)
N12 C30 C31 123.1(4)
C30 C31 C32 119.2(4)
C28 C32 C31 118.6(5)
F2A B1 F3A 118.9(6)
F2A B1 F4B 122.8(6)
F3A B1 F4B 112.3(5)
F2A B1 F1 96.3(5)
F3A B1 F1 101.8(6)
F4B B1 F1 96.7(6)
F2A B1 F4A 108.0(6)
F3A B1 F4A 111.4(5)
F4B B1 F4A 25.1(3)
F1 B1 F4A 120.3(6)
F2A B1 F2B 20.0(4)
F3A B1 F2B 113.2(6)
F4B B1 F2B 115.0(6)
F1 B1 F2B 116.2(5)
F4A B1 F2B 94.6(6)
F2A B1 F3B 109.6(6)
F3A B1 F3B 21.5(4)
F4B B1 F3B 108.7(5)
F1 B1 F3B 123.1(6)
F4A B1 F3B 98.9(5)
F2B B1 F3B 98.0(6)
F7B B2 F6B 143.6(12)
F7B B2 F8A 52.6(7)
F6B B2 F8A 135.8(10)
F7B B2 F6A 134.4(9)
F6B B2 F6A 22.3(9)
F8A B2 F6A 113.6(5)
F7B B2 F5 108.8(8)
F6B B2 F5 95.9(9)
F8A B2 F5 117.7(5)
F6A B2 F5 114.6(5)
F7B B2 F7A 55.4(7)
F6B B2 F7A 93.0(9)
F8A B2 F7A 103.8(5)
F6A B2 F7A 98.8(5)
F5 B2 F7A 105.4(4)
F7B B2 F8B 100.1(8)
F6B B2 F8B 103.5(10)
F8A B2 F8B 48.5(4)
F6A B2 F8B 88.9(5)
F5 B2 F8B 96.1(5)
F7A B2 F8B 151.4(5)
F10B B3 F12A 104.6(6)
F10B B3 F11A 54.4(5)
F12A B3 F11A 116.1(7)
F10B B3 F9B 114.6(7)
F12A B3 F9B 140.4(7)
F11A B3 F9B 91.9(6)
F10B B3 F9A 147.6(7)
F12A B3 F9A 107.0(6)
F11A B3 F9A 114.9(6)
F9B B3 F9A 33.4(4)
F10B B3 F12B 109.6(6)
F12A B3 F12B 27.1(4)
F11A B3 F12B 141.3(7)
F9B B3 F12B 125.1(6)
F9A B3 F12B 95.7(5)
F10B B3 F10A 59.4(4)
F12A B3 F10A 109.2(6)
F11A B3 F10A 105.7(6)
F9B B3 F10A 87.3(5)
F9A B3 F10A 103.0(5)
F12B B3 F10A 88.6(5)
F10B B3 F11B 98.6(5)
F12A B3 F11B 71.5(6)
F11A B3 F11B 57.3(5)
F9B B3 F11B 106.4(5)
F9A B3 F11B 97.8(5)
F12B B3 F11B 97.2(6)
F10A B3 F11B 157.7(5)
N13 C33 C34 177.9(7)

loop_
_geom_bond_atom_site_label_1
_geom_bond_atom_site_label_2
_geom_bond_distance
Fe1 N3 1.890(3)
Fe1 N9 1.894(3)
Fe1 N11 1.957(3)
Fe1 N5 1.975(3)
Fe1 N1 1.977(3)
Fe1 N7 1.980(3)
N1 C1 1.337(5)
N1 N2 1.373(4)
N2 C3 1.368(5)
N2 C4 1.407(5)
N3 C4 1.339(5)
N3 C8 1.346(5)
N4 C9 1.359(5)
N4 N5 1.378(4)
N4 C8 1.396(5)
N5 C11 1.323(5)
N6 C14 1.339(6)
N6 C13 1.346(5)
N7 C17 1.325(5)
N7 N8 1.381(4)
N8 C19 1.354(5)
N8 C20 1.407(4)
N9 C20 1.333(5)
N9 C24 1.339(5)
N10 C25 1.363(5)
N10 N11 1.371(5)
N10 C24 1.401(5)
N11 C27 1.331(5)
N12 C29 1.340(5)
N12 C30 1.340(7)
C1 C2 1.402(6)
C2 C3 1.359(6)
C4 C5 1.370(5)
C5 C6 1.400(5)
C6 C7 1.401(5)
C6 C12 1.483(5)
C7 C8 1.369(5)
C9 C10 1.352(6)
C10 C11 1.406(6)
C12 C13 1.374(6)
C12 C16 1.394(5)
C14 C15 1.367(7)
C15 C16 1.379(6)
C17 C18 1.398(6)
C18 C19 1.361(6)
C20 C21 1.378(5)
C21 C22 1.398(5)
C22 C23 1.400(5)
C22 C28 1.483(5)
C23 C24 1.360(5)
C25 C26 1.365(7)
C26 C27 1.401(7)
C28 C29 1.387(6)
C28 C32 1.394(6)
C30 C31 1.362(8)
C31 C32 1.395(7)
B1 F2A 1.339(9)
B1 F3A 1.344(8)
B1 F4B 1.362(8)
B1 F1 1.374(8)
B1 F4A 1.442(9)
B1 F2B 1.463(9)
B1 F3B 1.469(9)
B2 F7B 1.257(15)
B2 F6B 1.317(19)
B2 F8A 1.333(7)
B2 F6A 1.369(8)
B2 F5 1.376(6)
B2 F7A 1.479(8)
B2 F8B 1.535(10)
B3 F10B 1.344(9)
B3 F12A 1.343(10)
B3 F11A 1.344(9)
B3 F9B 1.369(9)
B3 F9A 1.385(8)
B3 F12B 1.424(10)
B3 F10A 1.485(8)
B3 F11B 1.527(9)
N13 C33 1.126(7)
C33 C34 1.453(7)
